data_4321230
loop_
_publ_author_name
'Sian C. Davies'
'David L. Hughes'
'Zofia Janas'
'Lucjan B. Jerzykiewicz'
'Raymond L. Richards'
'J. Roger Sanders'
'James E. Silverston'
'Piotr Sobota'

_publ_section_title
;
 Vanadium Complexes of the N(CH2CH2S)33- and O(CH2CH2S)22- Ligands with
 Coligands Relevant to Nitrogen Fixation Processes
;
_journal_name_full 'Inorganic Chemistry'
_journal_page_first 3485
_journal_page_last 3498
_journal_paper_doi 10.1021/ic9909476
_journal_volume 39
_journal_year 2000
_chemical_formula_structural '[V {N(CH2CH2S)3} (NC6H4Cl-4)]'
_chemical_formula_sum 'C12 H16 Cl N2 S3 V'
_chemical_formula_weight 370.84
_chemical_name_common 'Compound 13d'
_chemical_name_systematic
; 
 ? 
;
_space_group_IT_number 14
_symmetry_cell_setting monoclinic
_symmetry_space_group_name_Hall '-P 2yab'
_symmetry_space_group_name_H-M 'P 1 21/a 1'
_atom_sites_solution_hydrogens geom
_atom_sites_solution_primary direct
_atom_sites_solution_secondary difmap
_audit_creation_method SHELXL
_cell_angle_alpha 90.00
_cell_angle_beta 102.258(7)
_cell_angle_gamma 90.00
_cell_formula_units_Z 4
_cell_length_a 13.5753(11)
_cell_length_b 16.300(2)
_cell_length_c 7.4990(7)
_cell_measurement_reflns_used 25
_cell_measurement_temperature 293(2)
_cell_measurement_theta_max 11
_cell_measurement_theta_min 10
_cell_volume 1621.5(3)
_computing_cell_refinement 'CAD4-Express (Enraf-Nonius, 1992)'
_computing_data_collection 'CAD4-Express (Enraf-Nonius, 1992)'
_computing_data_reduction 'CAD4 (Hursthouse, 1976)'
_computing_molecular_graphics 'ORTEP (Johnson, 1971)'
_computing_publication_material 'SHELXL-93 (Sheldrick, 1993)'
_computing_structure_refinement 'SHELXL-93 (Sheldrick, 1993)'
_computing_structure_solution 'SHELXS-86 (Sheldrick, 1990)'
_diffrn_ambient_temperature 293(2)
_diffrn_measurement_device_type 'Enraf-Nonius CAD4 diffractometer'
_diffrn_measurement_method 'scintillation counter; \w/\q scans'
_diffrn_radiation_monochromator graphite
_diffrn_radiation_source 'fine-focus sealed tube'
_diffrn_radiation_type MoK\a
_diffrn_radiation_wavelength 0.71069
_diffrn_reflns_av_R_equivalents 0.010
_diffrn_reflns_av_sigmaI/netI 0.0353
_diffrn_reflns_limit_h_max 16
_diffrn_reflns_limit_h_min -16
_diffrn_reflns_limit_k_max 19
_diffrn_reflns_limit_k_min -1
_diffrn_reflns_limit_l_max 8
_diffrn_reflns_limit_l_min -1
_diffrn_reflns_number 3065
_diffrn_reflns_theta_max 24.96
_diffrn_reflns_theta_min 1.98
_diffrn_standards_decay_% 3.3
_diffrn_standards_interval_time '10000 s'
_diffrn_standards_number 3
_exptl_absorpt_coefficient_mu 1.150
_exptl_absorpt_correction_T_max 0.99
_exptl_absorpt_correction_T_min 0.87
_exptl_absorpt_correction_type 'semi-empirical, psi-scans'
_exptl_crystal_colour 'deep red'
_exptl_crystal_density_diffrn 1.519
_exptl_crystal_description blocks
_exptl_crystal_F_000 760
_exptl_crystal_size_max 0.45
_exptl_crystal_size_mid 0.31
_exptl_crystal_size_min 0.21
_refine_diff_density_max 0.231
_refine_diff_density_min -0.231
_refine_diff_density_rms 0.040
_refine_ls_extinction_method none
_refine_ls_goodness_of_fit_all 1.081
_refine_ls_goodness_of_fit_obs 1.110
_refine_ls_matrix_type full
_refine_ls_number_parameters 185
_refine_ls_number_reflns 2838
_refine_ls_number_restraints 0
_refine_ls_restrained_S_all 1.081
_refine_ls_restrained_S_obs 1.110
_refine_ls_R_factor_all 0.0348
_refine_ls_R_factor_obs 0.0275
_refine_ls_shift/esd_max 0.001
_refine_ls_shift/esd_mean 0.000
_refine_ls_structure_factor_coef Fsqd
_refine_ls_weighting_details 'w=1/[\s^2^(Fo^2^)+(0.0128P)^2^+0.7124P] where P=(Fo^2^+2Fc^2^)/3'
_refine_ls_weighting_scheme calc
_refine_ls_wR_factor_all 0.0748
_refine_ls_wR_factor_obs 0.0698
_reflns_number_observed 2375
_reflns_number_total 2838
_reflns_observed_criterion >2sigma(I)
_cod_data_source_file ic9909476_10.cif
_cod_data_source_block james1a
_cod_depositor_comments
;
The following automatic conversions were performed:

'_refine_ls_weighting_scheme' value 'calc
w=1/[\s^2^(Fo^2^)+(0.0128P)^2^+0.7124P] where P=(Fo^2^+2Fc^2^)/3' was
changed to 'calc'. New tag '_refine_ls_weighting_details' was
created. The value of the new tag was set to
'w=1/[\s^2^(Fo^2^)+(0.0128P)^2^+0.7124P] where P=(Fo^2^+2Fc^2^)/3'.

Automatic conversion script
Id: cif_fix_values 3143 2015-03-26 13:38:13Z robertas 
;
_cod_original_cell_volume 1621.6(3)
_cod_original_sg_symbol_H-M 'P 21/a'
_cod_database_code 4321230

loop_
_symmetry_equiv_pos_as_xyz
'x, y, z'
'-x+1/2, y+1/2, -z'
'-x, -y, -z'
'x-1/2, -y-1/2, z'

loop_
_atom_site_aniso_label
_atom_site_aniso_U_11
_atom_site_aniso_U_22
_atom_site_aniso_U_33
_atom_site_aniso_U_23
_atom_site_aniso_U_13
_atom_site_aniso_U_12
V 0.0443(2) 0.0386(2) 0.0453(2) 0.0005(2) 0.0147(2) 0.0012(2)
S1 0.0643(4) 0.0556(4) 0.0808(5) 0.0015(3) 0.0351(4) -0.0127(3)
C14 0.077(2) 0.0431(13) 0.073(2) -0.0032(12) 0.0214(14) -0.0143(12)
C41 0.068(2) 0.0369(12) 0.060(2) -0.0012(11) 0.0191(13) 0.0021(11)
S2 0.0545(4) 0.0668(4) 0.0646(4) -0.0190(3) 0.0065(3) -0.0019(3)
C24 0.0430(13) 0.063(2) 0.076(2) -0.0102(13) 0.0108(12) 0.0000(12)
C42 0.0523(14) 0.055(2) 0.074(2) -0.0035(13) 0.0287(13) 0.0015(12)
S3 0.0683(4) 0.0518(4) 0.0583(4) 0.0129(3) 0.0174(3) 0.0117(3)
C34 0.085(2) 0.066(2) 0.0443(14) 0.0074(12) 0.0197(13) 0.0072(14)
C43 0.080(2) 0.056(2) 0.0458(14) -0.0025(12) 0.0174(13) 0.0015(14)
N4 0.0478(10) 0.0383(9) 0.0444(10) -0.0006(8) 0.0140(8) -0.0004(8)
N5 0.0541(11) 0.0464(10) 0.0471(11) 0.0019(8) 0.0155(9) 0.0047(9)
C51 0.0545(13) 0.0419(11) 0.0389(12) 0.0039(9) 0.0149(10) 0.0066(10)
C52 0.0599(14) 0.0476(13) 0.0459(13) 0.0036(11) 0.0046(11) 0.0028(11)
C53 0.083(2) 0.0447(13) 0.0431(13) -0.0035(11) 0.0076(12) 0.0065(12)
C54 0.075(2) 0.060(2) 0.0547(15) -0.0062(12) 0.0255(13) 0.0186(13)
C55 0.054(2) 0.081(2) 0.087(2) -0.023(2) 0.0230(14) 0.0024(14)
C56 0.0579(15) 0.061(2) 0.064(2) -0.0206(13) 0.0171(12) -0.0017(12)
Cl54 0.1063(7) 0.1077(7) 0.1079(7) -0.0335(5) 0.0403(5) 0.0387(5)

loop_
_atom_site_label
_atom_site_type_symbol
_atom_site_fract_x
_atom_site_fract_y
_atom_site_fract_z
_atom_site_U_iso_or_equiv
_atom_site_thermal_displace_type
_atom_site_occupancy
_atom_site_calc_flag
_atom_site_refinement_flags
_atom_site_disorder_group
V V 0.81166(3) 0.40754(2) 0.11155(5) 0.04195(12) Uani 1 d . .
S1 S 0.72316(5) 0.29414(4) 0.15116(10) 0.0640(2) Uani 1 d . .
C14 C 0.7764(2) 0.21611(15) 0.0257(4) 0.0634(7) Uani 1 d . .
H14A H 0.7773(2) 0.16379(15) 0.0877(4) 0.076 Uiso 0.964(4) calc PR 1
H14B H 0.7344(2) 0.21041(15) -0.0956(4) 0.076 Uiso 0.964(4) calc PR 1
C41 C 0.8821(2) 0.23843(14) 0.0109(4) 0.0539(7) Uani 0.964(4) d P 1
H41A H 0.9271(2) 0.23165(14) 0.1290(4) 0.065 Uiso 0.964(4) calc PR 1
H41B H 0.9041(2) 0.20148(14) -0.0743(4) 0.065 Uiso 0.964(4) calc PR 1
S2 S 0.96599(5) 0.42413(4) 0.28952(10) 0.0629(2) Uani 1 d . .
C24 C 1.0436(2) 0.3607(2) 0.1756(4) 0.0611(7) Uani 1 d . .
H24A H 1.1094(2) 0.3860(2) 0.1873(4) 0.073 Uiso 0.964(4) calc PR 1
H24B H 1.0531(2) 0.3074(2) 0.2343(4) 0.073 Uiso 0.964(4) calc PR 1
C42 C 0.9962(2) 0.3497(2) -0.0238(4) 0.0580(7) Uani 0.964(4) d P 1
H42A H 1.0007(2) 0.4008(2) -0.0877(4) 0.070 Uiso 0.964(4) calc PR 1
H42B H 1.0334(2) 0.3083(2) -0.0753(4) 0.070 Uiso 0.964(4) calc PR 1
S3 S 0.76730(5) 0.47725(4) -0.15219(9) 0.0588(2) Uani 1 d . .
C34 C 0.8232(2) 0.4183(2) -0.3111(3) 0.0642(7) Uani 1 d . .
H34A H 0.7788(2) 0.4194(2) -0.4309(3) 0.077 Uiso 0.964(4) calc PR 1
H34B H 0.8869(2) 0.4430(2) -0.3210(3) 0.077 Uiso 0.964(4) calc PR 1
C43 C 0.8407(2) 0.3310(2) -0.2484(3) 0.0598(7) Uani 0.964(4) d P 1
H43A H 0.7767(2) 0.3023(2) -0.2713(3) 0.072 Uiso 0.964(4) calc PR 1
H43B H 0.8836(2) 0.3044(2) -0.3193(3) 0.072 Uiso 0.964(4) calc PR 1
N4 N 0.88829(13) 0.32442(10) -0.0521(2) 0.0429(4) Uani 1 d . .
C41A C 0.8172(31) 0.2493(26) -0.1183(58) 0.018(11) Uiso 0.036(4) d P 2
C42A C 0.9803(42) 0.2872(35) 0.0725(79) 0.040(15) Uiso 0.036(4) d P 2
C43A C 0.9174(30) 0.3712(24) -0.2075(54) 0.015(10) Uiso 0.036(4) d P 2
N5 N 0.74703(14) 0.47045(11) 0.2202(3) 0.0484(4) Uani 1 d . .
C51 C 0.6815(2) 0.52099(13) 0.2860(3) 0.0444(5) Uani 1 d . .
C52 C 0.7163(2) 0.58509(14) 0.4053(3) 0.0521(6) Uani 1 d . .
H52 H 0.7852(2) 0.59451(14) 0.4423(3) 0.063 Uiso 1 calc R .
C53 C 0.6490(2) 0.63466(15) 0.4689(3) 0.0578(6) Uani 1 d . .
H53 H 0.6722(2) 0.67749(15) 0.5488(3) 0.069 Uiso 1 calc R .
C54 C 0.5482(2) 0.6203(2) 0.4136(4) 0.0615(7) Uani 1 d . .
C55 C 0.5119(2) 0.5570(2) 0.2967(4) 0.0729(8) Uani 1 d . .
H55 H 0.4429(2) 0.5479(2) 0.2607(4) 0.088 Uiso 1 calc R .
C56 C 0.5788(2) 0.5073(2) 0.2339(4) 0.0602(6) Uani 1 d . .
H56 H 0.5549(2) 0.4641(2) 0.1556(4) 0.072 Uiso 1 calc R .
Cl54 Cl 0.46218(7) 0.68343(6) 0.48983(14) 0.1047(3) Uani 1 d . .

loop_
_atom_type_symbol
_atom_type_description
_atom_type_scat_dispersion_real
_atom_type_scat_dispersion_imag
_atom_type_scat_source
C C 0.0033 0.0016 'International Tables Vol C Tables 4.2.6.8 and 6.1.1.4'
H H 0.0000 0.0000 'International Tables Vol C Tables 4.2.6.8 and 6.1.1.4'
Cl Cl 0.1484 0.1585 'International Tables Vol C Tables 4.2.6.8 and 6.1.1.4'
N N 0.0061 0.0033 'International Tables Vol C Tables 4.2.6.8 and 6.1.1.4'
S S 0.1246 0.1234 'International Tables Vol C Tables 4.2.6.8 and 6.1.1.4'
V V 0.3005 0.5294 'International Tables Vol C Tables 4.2.6.8 and 6.1.1.4'

loop_
_geom_angle_atom_site_label_1
_geom_angle_atom_site_label_2
_geom_angle_atom_site_label_3
_geom_angle
_geom_angle_site_symmetry_1
_geom_angle_site_symmetry_3
_geom_angle_publ_flag
N5 V N4 175.61(8) . . ?
N5 V S2 99.00(7) . . ?
N4 V S2 85.12(5) . . ?
N5 V S3 92.77(7) . . ?
N4 V S3 83.81(5) . . ?
S2 V S3 120.19(3) . . ?
N5 V S1 95.12(7) . . ?
N4 V S1 84.17(5) . . ?
S2 V S1 118.36(3) . . ?
S3 V S1 118.59(3) . . ?
C14 S1 V 102.90(8) . . ?
C41A C14 S1 112.8(17) . . ?
C41 C14 S1 111.0(2) . . ?
C41 C14 H14A 109.44(14) . . ?
S1 C14 H14A 109.44(9) . . ?
C41 C14 H14B 109.4(2) . . ?
S1 C14 H14B 109.44(10) . . ?
H14A C14 H14B 108.0 . . ?
N4 C41 C14 111.7(2) . . ?
N4 C41 H41A 109.28(13) . . ?
C14 C41 H41A 109.3(2) . . ?
N4 C41 H41B 109.28(12) . . ?
C14 C41 H41B 109.28(14) . . ?
H41A C41 H41B 107.9 . . ?
C24 S2 V 102.30(8) . . ?
C42 C24 S2 111.5(2) . . ?
C42A C24 S2 110.7(20) . . ?
C42 C24 H24A 109.33(13) . . ?
S2 C24 H24A 109.33(8) . . ?
C42 C24 H24B 109.33(15) . . ?
S2 C24 H24B 109.33(9) . . ?
H24A C24 H24B 108.0 . . ?
N4 C42 C24 111.9(2) . . ?
N4 C42 H42A 109.23(13) . . ?
C24 C42 H42A 109.23(15) . . ?
N4 C42 H42B 109.23(12) . . ?
C24 C42 H42B 109.23(13) . . ?
H42A C42 H42B 107.9 . . ?
C34 S3 V 103.79(9) . . ?
C43 C34 S3 110.8(2) . . ?
C43A C34 S3 110.3(15) . . ?
C43 C34 H34A 109.47(15) . . ?
S3 C34 H34A 109.47(9) . . ?
C43 C34 H34B 109.5(2) . . ?
S3 C34 H34B 109.47(10) . . ?
H34A C34 H34B 108.1 . . ?
N4 C43 C34 112.8(2) . . ?
N4 C43 H43A 109.04(13) . . ?
C34 C43 H43A 109.0(2) . . ?
N4 C43 H43B 109.04(13) . . ?
C34 C43 H43B 109.04(15) . . ?
H43A C43 H43B 107.8 . . ?
C43 N4 C41 110.0(2) . . ?
C43 N4 C42 109.2(2) . . ?
C41 N4 C42 109.6(2) . . ?
C43A N4 C42A 111.1(26) . . ?
C43A N4 C41A 113.1(22) . . ?
C42A N4 C41A 104.6(27) . . ?
C43 N4 V 110.31(14) . . ?
C41 N4 V 109.49(13) . . ?
C42 N4 V 108.22(14) . . ?
C43A N4 V 110.3(15) . . ?
C42A N4 V 108.9(21) . . ?
C41A N4 V 108.7(15) . . ?
C14 C41A N4 111.6(27) . . ?
N4 C42A C24 106.8(34) . . ?
N4 C43A C34 108.3(24) . . ?
C51 N5 V 171.0(2) . . ?
N5 C51 C56 119.4(2) . . ?
N5 C51 C52 121.5(2) . . ?
C56 C51 C52 119.1(2) . . ?
C53 C52 C51 120.2(2) . . ?
C53 C52 H52 119.9(2) . . ?
C51 C52 H52 119.90(14) . . ?
C54 C53 C52 119.4(2) . . ?
C54 C53 H53 120.32(15) . . ?
C52 C53 H53 120.32(15) . . ?
C53 C54 C55 121.6(2) . . ?
C53 C54 Cl54 119.9(2) . . ?
C55 C54 Cl54 118.5(2) . . ?
C56 C55 C54 119.1(3) . . ?
C56 C55 H55 120.4(2) . . ?
C54 C55 H55 120.4(2) . . ?
C55 C56 C51 120.6(2) . . ?
C55 C56 H56 119.7(2) . . ?
C51 C56 H56 119.71(13) . . ?

loop_
_geom_bond_atom_site_label_1
_geom_bond_atom_site_label_2
_geom_bond_distance
_geom_bond_site_symmetry_2
_geom_bond_publ_flag
V N5 1.670(2) . ?
V N4 2.228(2) . ?
V S2 2.2486(8) . ?
V S3 2.2494(7) . ?
V S1 2.2582(7) . ?
S1 C14 1.820(3) . ?
C14 C41A 1.42(4) . ?
C14 C41 1.507(4) . ?
C14 H14A 0.97 . ?
C14 H14B 0.97 . ?
C41 N4 1.487(3) . ?
C41 H41A 0.97 . ?
C41 H41B 0.97 . ?
S2 C24 1.814(2) . ?
C24 C42 1.508(4) . ?
C24 C42A 1.58(6) . ?
C24 H24A 0.97 . ?
C24 H24B 0.97 . ?
C42 N4 1.493(3) . ?
C42 H42A 0.97 . ?
C42 H42B 0.97 . ?
S3 C34 1.818(3) . ?
C34 C43 1.501(4) . ?
C34 C43A 1.55(4) . ?
C34 H34A 0.97 . ?
C34 H34B 0.97 . ?
C43 N4 1.481(3) . ?
C43 H43A 0.97 . ?
C43 H43B 0.97 . ?
N4 C43A 1.51(4) . ?
N4 C42A 1.52(6) . ?
N4 C41A 1.57(4) . ?
N5 C51 1.379(3) . ?
C51 C56 1.383(3) . ?
C51 C52 1.392(3) . ?
C52 C53 1.378(3) . ?
C52 H52 0.93 . ?
C53 C54 1.363(4) . ?
C53 H53 0.93 . ?
C54 C55 1.376(4) . ?
C54 Cl54 1.742(2) . ?
C55 C56 1.373(3) . ?
C55 H55 0.93 . ?
C56 H56 0.93 . ?
